data_7161128
loop_
_publ_author_name
'Hu, Zi-Hong'
'Liu, Xiong-Wei'
'Geng, Wen-Xiu'
'Wang, Ning'
'Yao, Zhen'
'Li, Rui-Rui'
'Zhang, Wen-Hui'
'Liu, Xiong-Li'

_publ_section_title
;
 Crab-shaped tridentate HoQ-Sulidines as bifunctional anionic ligands:
 empowering asymmetric addition reactions of indoles with
 &#x3b2;,&#x3b3;-unsaturated &#x3b1;-ketoesters.
;
_journal_issue 19
_journal_name_full 'Organic &amp; biomolecular chemistry'
_journal_page_first 4010
_journal_page_last 4015
_journal_paper_doi 10.1039/d6ob00442c
_journal_volume 24
_journal_year 2026
_chemical_absolute_configuration ad
_chemical_formula_moiety 'C32 H29 N3 O3 S'
_chemical_formula_sum 'C32 H29 N3 O3 S'
_chemical_formula_weight 535.64
_space_group_crystal_system tetragonal
_space_group_IT_number 96
_space_group_name_Hall 'P 4nw 2abw'
_space_group_name_H-M_alt 'P 43 21 2'
_atom_sites_solution_hydrogens geom
_atom_sites_solution_primary direct
_audit_creation_date 2026-03-05
_audit_creation_method
;
Olex2 1.5-beta
(compiled 2022.04.07 svn.rca3783a0 for OlexSys, GUI svn.r6439)
;
_audit_update_record
;
2026-03-05 deposited with the CCDC.	2026-04-24 downloaded from the CCDC.
;
_cell_angle_alpha 90
_cell_angle_beta 90
_cell_angle_gamma 90
_cell_formula_units_Z 8
_cell_length_a 13.59179(5)
_cell_length_b 13.59179(5)
_cell_length_c 30.9537(2)
_cell_measurement_reflns_used 40427
_cell_measurement_temperature 295.34(10)
_cell_measurement_theta_max 76.8790
_cell_measurement_theta_min 3.5450
_cell_volume 5718.29(5)
_computing_cell_refinement 'CrysAlisPro 1.171.44.123a (Rigaku OD, 2025)'
_computing_data_collection 'CrysAlisPro 1.171.44.123a (Rigaku OD, 2025)'
_computing_data_reduction 'CrysAlisPro 1.171.44.123a (Rigaku OD, 2025)'
_computing_molecular_graphics 'Olex2 1.5-beta (Dolomanov et al., 2009)'
_computing_publication_material 'Olex2 1.5-beta (Dolomanov et al., 2009)'
_computing_structure_refinement 'SHELXL 2018/3 (Sheldrick, 2015)'
_computing_structure_solution 'SHELXS  (Sheldrick, 2008)'
_diffrn_ambient_environment air
_diffrn_ambient_temperature 295.34(10)
_diffrn_detector 'Hybrid Pixel Array Detector'
_diffrn_detector_area_resol_mean 10.0000
_diffrn_detector_type HyPix
_diffrn_measured_fraction_theta_full 1.000
_diffrn_measured_fraction_theta_max 0.968
_diffrn_measurement_details
;
List of Runs (angles in degrees, time in seconds):

  # Type    Start    End  Width  t~exp~   \w     \q     \k     \f   Frames
#--------------------------------------------------------------------------
  1  \w    -22.00   3.00   0.50    0.81    --  -46.87  10.00-155.00   50
  2  \w   -120.00 -95.00   0.50    0.81    --  -46.87-124.00 -46.00   50
  3  \w    -74.00  -8.00   0.50    0.81    --  -46.87 121.00 -56.00  132
  4  \w    -74.00 -49.00   0.50    0.81    --  -46.87 -10.00  30.00   50
  5  \w    -26.00  -1.00   0.50    0.81    --   46.87 -10.00  30.00   50
  6  \w     50.00  75.00   0.50    0.81    --   46.87  10.00-155.00   50
  7  \w   -127.00-102.00   0.50    2.50    --  -91.75-152.00  61.00   50
  8  \w    -91.00 -66.00   0.50    2.50    --  -91.75 152.00 103.00   50
  9  \w   -106.00 -21.00   0.50    2.50    --  -91.75 146.00-161.00  170
 10  \w   -119.00 -94.00   0.50    2.50    --  -91.75 -10.00  30.00   50
 11  \w   -142.00-117.00   0.50    2.50    --  -91.75-124.00 -46.00   50
 12  \w     98.00 123.00   0.50    2.50    --  108.56 152.00 103.00   50
 13  \w     77.00 112.00   0.50    2.50    --  108.56-124.00 -46.00   70
 14  \w    108.00 135.00   0.50    2.50    --  108.56 146.00-161.00   54
 15  \w     50.00  75.00   0.50    2.50    --  108.56-121.00-139.00   50
 16  \w    130.00 156.00   0.50    2.50    --  108.56  10.00-155.00   52
 17  \w    -76.00 -49.00   0.50    0.81    --  -46.87 -19.00 -90.00   54
 18  \w    -74.00 -33.00   0.50    0.81    --  -46.87 -54.00 -88.63   82
 19  \w    -59.00 -23.00   0.50    0.81    --  -46.87 -77.00-120.00   72
 20  \w     25.00  51.00   0.50    0.81    --   46.87  77.00 -30.00   52
 21  \w     23.00  60.00   0.50    0.81    --   46.87  77.00 -60.00   74
 22  \w     32.00  58.00   0.50    0.81    --   46.87  57.00 -60.00   52
 23  \w     23.00  48.00   0.50    0.81    --   46.87  77.00-120.00   50
 24  \w     32.00  75.00   0.50    0.81    --   46.87  19.00 -60.00   86
 25  \w     31.00  59.00   0.50    0.81    --   46.87  57.00 -90.00   56
 26  \w     32.00  63.00   0.50    0.81    --   46.87  37.00 -30.00   62
 27  \w   -117.00 -69.00   0.50    2.50    --  -91.75 -75.00 -90.47   96
 28  \w   -108.00 -69.00   0.50    2.50    --  -91.75 -73.00 -29.17   78
 29  \w    -94.00 -68.00   0.50    2.50    --  -91.75 -76.00 -46.42   52
 30  \w    -99.00 -68.00   0.50    2.50    --  -91.75 -76.00 -67.77   62
 31  \w   -164.00 -66.00   0.50    2.50    --  -91.75 -80.00 -12.51  196
 32  \w   -163.00 -66.00   0.50    2.50    --  -91.75 -80.00  -7.00  194
 33  \w    -95.00 -69.00   0.50    2.50    --  -91.75 -77.00 -60.00   52
 34  \w   -121.00 -67.00   0.50    2.50    --  -91.75 -79.00 -69.63  108
 35  \w    -96.00 -71.00   0.50    2.50    --  -91.75 -70.00 -58.77   50
 36  \w    -90.00 -65.00   0.50    2.50    --  -91.75 -83.00 -28.12   50
 37  \w    -93.00 -68.00   0.50    2.50    --  -91.75 -77.00 -30.00   50
 38  \w   -111.00 -68.00   0.50    2.50    --  -91.75 -76.00 -57.37   86
 39  \w   -164.00-126.00   0.50    2.50    --  -91.75 -79.00 -69.63   76
 40  \w   -164.00-103.00   0.50    2.50    --  -91.75 -83.00 -28.12  122
 41  \w   -102.00 -76.00   0.50    2.50    --  -91.75 -61.00 -60.00   52
 42  \w   -127.00 -71.00   0.50    2.50    --  -91.75 -72.00 -84.61  112
 43  \w    -94.00 -68.00   0.50    2.50    --  -91.75 -78.00 -92.88   52
 44  \w     36.00  66.00   0.50    2.50    --  108.56 -61.00 -90.00   60
 45  \w     37.00  71.00   0.50    2.50    --  108.56 -61.00-150.00   68
 46  \w     36.00  98.00   0.50    2.50    --  108.56 -77.00-180.00  124
;
_diffrn_measurement_device 'four-circle diffractometer'
_diffrn_measurement_device_type 'XtaLAB Synergy, Dualflex, HyPix'
_diffrn_measurement_method '\w scans'
_diffrn_orient_matrix_type 'CrysAlisPro convention (1999,Acta A55,543-557)'
_diffrn_orient_matrix_UB_11 0.0171707000
_diffrn_orient_matrix_UB_12 -0.1118639000
_diffrn_orient_matrix_UB_13 0.0026144000
_diffrn_orient_matrix_UB_21 0.1113005000
_diffrn_orient_matrix_UB_22 0.0163233000
_diffrn_orient_matrix_UB_23 -0.0061346000
_diffrn_orient_matrix_UB_31 0.0129801000
_diffrn_orient_matrix_UB_32 0.0079655000
_diffrn_orient_matrix_UB_33 0.0493205000
_diffrn_radiation_monochromator mirror
_diffrn_radiation_probe x-ray
_diffrn_radiation_type 'Cu K\a'
_diffrn_radiation_wavelength 1.54184
_diffrn_reflns_av_R_equivalents 0.0505
_diffrn_reflns_av_unetI/netI 0.0187
_diffrn_reflns_Laue_measured_fraction_full 1.000
_diffrn_reflns_Laue_measured_fraction_max 0.968
_diffrn_reflns_limit_h_max 17
_diffrn_reflns_limit_h_min -16
_diffrn_reflns_limit_k_max 16
_diffrn_reflns_limit_k_min -17
_diffrn_reflns_limit_l_max 38
_diffrn_reflns_limit_l_min -34
_diffrn_reflns_number 67444
_diffrn_reflns_point_group_measured_fraction_full 1.000
_diffrn_reflns_point_group_measured_fraction_max 0.950
_diffrn_reflns_theta_full 67.684
_diffrn_reflns_theta_max 77.089
_diffrn_reflns_theta_min 3.552
_diffrn_source 'micro-focus sealed X-ray tube'
_diffrn_source_type 'PhotonJet (Cu) X-ray Source'
_exptl_absorpt_coefficient_mu 1.301
_exptl_absorpt_correction_T_max 1.00000
_exptl_absorpt_correction_T_min 0.19016
_exptl_absorpt_correction_type multi-scan
_exptl_absorpt_process_details
;
CrysAlisPro 1.171.44.123a (Rigaku Oxford Diffraction, 2025)
Empirical absorption correction using spherical harmonics,
implemented in SCALE3 ABSPACK scaling algorithm.
;
_exptl_crystal_colour colourless
_exptl_crystal_colour_primary colourless
_exptl_crystal_density_diffrn 1.244
_exptl_crystal_description block
_exptl_crystal_F_000 2256
_exptl_crystal_size_max 0.18
_exptl_crystal_size_mid 0.13
_exptl_crystal_size_min 0.11
_refine_diff_density_max 0.167
_refine_diff_density_min -0.224
_refine_diff_density_rms 0.035
_refine_ls_abs_structure_details
;
 Flack x determined using 2106 quotients [(I+)-(I-)]/[(I+)+(I-)]
 (Parsons, Flack and Wagner, Acta Cryst. B69 (2013) 249-259).
;
_refine_ls_abs_structure_Flack 0.006(7)
_refine_ls_extinction_coef 0.00185(16)
_refine_ls_extinction_expression Fc^*^=kFc[1+0.001xFc^2^\l^3^/sin(2\q)]^-1/4^
_refine_ls_extinction_method 'SHELXL-2018/3 (Sheldrick 2018)'
_refine_ls_goodness_of_fit_ref 1.081
_refine_ls_hydrogen_treatment constr
_refine_ls_matrix_type full
_refine_ls_number_parameters 356
_refine_ls_number_reflns 5753
_refine_ls_number_restraints 0
_refine_ls_restrained_S_all 1.081
_refine_ls_R_factor_all 0.0381
_refine_ls_R_factor_gt 0.0359
_refine_ls_shift/su_max 0.000
_refine_ls_shift/su_mean 0.000
_refine_ls_structure_factor_coef Fsqd
_refine_ls_weighting_details 'w=1/[\s^2^(Fo^2^)+(0.0585P)^2^+0.4887P] where P=(Fo^2^+2Fc^2^)/3'
_refine_ls_weighting_scheme calc
_refine_ls_wR_factor_gt 0.1000
_refine_ls_wR_factor_ref 0.1017
_reflns_Friedel_coverage 0.689
_reflns_Friedel_fraction_full 1.000
_reflns_Friedel_fraction_max 0.925
_reflns_number_gt 5448
_reflns_number_total 5753
_reflns_threshold_expression 'I > 2\s(I)'
_cod_data_source_file d6ob00442c2.cif
_cod_data_source_block hq_auto
_cod_depositor_comments 'Adding full bibliography for 7161126--7161128.cif.'
_cod_original_cell_volume 5718.28(6)
_cod_database_code 7161128
_shelx_shelxl_version_number 2018/3
_chemical_oxdiff_formula 'C H N O S'
_shelx_space_group_comment
;
The symmetry employed for this shelxl refinement is uniquely defined
by the following loop, which should always be used as a source of
symmetry information in preference to the above space-group names.
They are only intended as comments.
;
_shelx_estimated_absorpt_t_max 0.870
_shelx_estimated_absorpt_t_min 0.800
_diffrn_oxdiff_digest_od_ed
;

;
_diffrn_oxdiff_measurement_exp_name HQ.par
_olex2_refinement_description
;
1. Fixed Uiso
 At 1.2 times of:
  All C(H) groups
 At 1.5 times of:
  All C(H,H,H) groups, All O(H) groups
2.a Ternary CH refined with riding coordinates:
 C1(H1), C2(H2), C15(H15)
2.b Aromatic/amide H refined with riding coordinates:
 C4(H4), C5(H5), C6(H6), C7(H7), C8(H8), C10(H10), C11(H11), C12(H12),
 C13(H13), C14(H14), C17(H17), C18(H18), C22(H22), C23(H23), C24(H24), C26(H26),
  C27(H27), C29(H29), C30(H30)
2.c Idealised Me refined as rotating group:
 C31(H31A,H31B,H31C), C32(H32A,H32B,H32C)
2.d Idealised tetrahedral OH refined as rotating group:
 O3(H3)
;
_olex2_submission_special_instructions 'No special instructions were received'
_oxdiff_exptl_absorpt_empirical_details
;
Empirical correction (ABSPACK) includes:
- Absorption correction using spherical harmonics
- Frame scaling
;
_oxdiff_exptl_absorpt_empirical_full_max 2.730
_oxdiff_exptl_absorpt_empirical_full_min 0.439

loop_
_space_group_symop_operation_xyz
'x, y, z'
'-x, -y, z+1/2'
'-y+1/2, x+1/2, z+3/4'
'y+1/2, -x+1/2, z+1/4'
'-x+1/2, y+1/2, -z+3/4'
'x+1/2, -y+1/2, -z+1/4'
'y, x, -z'
'-y, -x, -z+1/2'

loop_
_atom_site_label
_atom_site_type_symbol
_atom_site_fract_x
_atom_site_fract_y
_atom_site_fract_z
_atom_site_U_iso_or_equiv
_atom_site_adp_type
_atom_site_occupancy
_atom_site_site_symmetry_order
_atom_site_calc_flag
_atom_site_refinement_flags_posn
_atom_site_refinement_flags_adp
_atom_site_refinement_flags_occupancy
_atom_site_disorder_assembly
_atom_site_disorder_group
S1 S 0.84360(4) 0.63302(4) 0.67990(2) 0.05877(17) Uani 1 1 d . . . . .
O1 O 0.80498(15) 0.68820(13) 0.64466(5) 0.0744(5) Uani 1 1 d . . . . .
O2 O 0.94680(14) 0.61899(17) 0.68444(7) 0.0823(6) Uani 1 1 d . . . . .
O3 O 0.8471(2) 0.99992(18) 0.80865(12) 0.1232(10) Uani 1 1 d . . . . .
H3 H 0.817528 0.953046 0.798200 0.185 Uiso 1 1 calc R U . . .
N1 N 0.80706(13) 0.68788(12) 0.72406(5) 0.0525(4) Uani 1 1 d . . . . .
N2 N 0.76587(14) 0.64482(14) 0.79345(6) 0.0570(4) Uani 1 1 d . . . . .
N3 N 0.90433(15) 0.81780(15) 0.78783(7) 0.0632(5) Uani 1 1 d . . . . .
C1 C 0.70087(15) 0.70929(15) 0.73013(7) 0.0507(4) Uani 1 1 d . . . . .
H1 H 0.662291 0.652265 0.720731 0.061 Uiso 1 1 calc R U . . .
C2 C 0.69435(17) 0.71829(16) 0.77962(7) 0.0547(5) Uani 1 1 d . . . . .
H2 H 0.716704 0.783798 0.788498 0.066 Uiso 1 1 calc R U . . .
C3 C 0.59097(18) 0.7012(2) 0.79603(7) 0.0630(6) Uani 1 1 d . . . . .
C4 C 0.5499(2) 0.6089(2) 0.79578(11) 0.0811(8) Uani 1 1 d . . . . .
H4 H 0.586835 0.555270 0.786521 0.097 Uiso 1 1 calc R U . . .
C5 C 0.4541(3) 0.5954(3) 0.80923(14) 0.1072(12) Uani 1 1 d . . . . .
H5 H 0.427870 0.532206 0.809381 0.129 Uiso 1 1 calc R U . . .
C6 C 0.3978(3) 0.6704(4) 0.82203(13) 0.1087(13) Uani 1 1 d . . . . .
H6 H 0.332903 0.659856 0.830320 0.130 Uiso 1 1 calc R U . . .
C7 C 0.4373(3) 0.7639(4) 0.82277(14) 0.1187(14) Uani 1 1 d . . . . .
H7 H 0.399269 0.816799 0.831907 0.142 Uiso 1 1 calc R U . . .
C8 C 0.5344(3) 0.7788(3) 0.80981(12) 0.0965(10) Uani 1 1 d . . . . .
H8 H 0.561021 0.841812 0.810510 0.116 Uiso 1 1 calc R U . . .
C9 C 0.66414(17) 0.79936(17) 0.70729(7) 0.0561(5) Uani 1 1 d . . . . .
C10 C 0.7141(2) 0.88706(19) 0.70922(11) 0.0785(8) Uani 1 1 d . . . . .
H10 H 0.775231 0.889344 0.722682 0.094 Uiso 1 1 calc R U . . .
C11 C 0.6755(3) 0.9716(3) 0.69165(15) 0.1098(13) Uani 1 1 d . . . . .
H11 H 0.710124 1.030387 0.693662 0.132 Uiso 1 1 calc R U . . .
C12 C 0.5865(3) 0.9694(3) 0.67127(14) 0.1035(12) Uani 1 1 d . . . . .
H12 H 0.560548 1.026549 0.659328 0.124 Uiso 1 1 calc R U . . .
C13 C 0.5361(3) 0.8840(3) 0.66849(11) 0.0927(10) Uani 1 1 d . . . . .
H13 H 0.475514 0.882475 0.654544 0.111 Uiso 1 1 calc R U . . .
C14 C 0.5743(2) 0.7985(2) 0.68634(9) 0.0744(7) Uani 1 1 d . . . . .
H14 H 0.539187 0.740008 0.684180 0.089 Uiso 1 1 calc R U . . .
C15 C 0.85115(16) 0.65469(16) 0.76533(7) 0.0551(5) Uani 1 1 d . . . . .
H15 H 0.880821 0.589693 0.761068 0.066 Uiso 1 1 calc R U . . .
C16 C 0.93109(16) 0.72698(18) 0.77899(7) 0.0579(5) Uani 1 1 d . . . . .
C17 C 1.02955(19) 0.6959(2) 0.78124(9) 0.0726(7) Uani 1 1 d . . . . .
H17 H 1.046444 0.631501 0.774338 0.087 Uiso 1 1 calc R U . . .
C18 C 1.1006(2) 0.7621(3) 0.79377(10) 0.0829(9) Uani 1 1 d . . . . .
H18 H 1.165881 0.741979 0.795664 0.100 Uiso 1 1 calc R U . . .
C19 C 1.0757(2) 0.8587(2) 0.80364(8) 0.0729(7) Uani 1 1 d . . . . .
C20 C 0.97530(19) 0.8824(2) 0.80020(8) 0.0671(6) Uani 1 1 d . . . . .
C21 C 0.9440(3) 0.9788(2) 0.81091(11) 0.0881(9) Uani 1 1 d . . . . .
C22 C 1.0105(3) 1.0464(3) 0.82480(13) 0.1063(12) Uani 1 1 d . . . . .
H22 H 0.989686 1.109191 0.832398 0.128 Uiso 1 1 calc R U . . .
C23 C 1.1096(3) 1.0219(3) 0.82768(12) 0.1095(14) Uani 1 1 d . . . . .
H23 H 1.154127 1.069387 0.836857 0.131 Uiso 1 1 calc R U . . .
C24 C 1.1430(3) 0.9316(3) 0.81759(10) 0.0940(11) Uani 1 1 d . . . . .
H24 H 1.209675 0.917164 0.819771 0.113 Uiso 1 1 calc R U . . .
C25 C 0.78678(18) 0.51671(16) 0.67882(7) 0.0561(5) Uani 1 1 d . . . . .
C26 C 0.8331(2) 0.43550(19) 0.69669(9) 0.0732(7) Uani 1 1 d . . . . .
H26 H 0.895896 0.441030 0.708364 0.088 Uiso 1 1 calc R U . . .
C27 C 0.7844(3) 0.3460(2) 0.69691(10) 0.0853(9) Uani 1 1 d . . . . .
H27 H 0.815652 0.291181 0.708528 0.102 Uiso 1 1 calc R U . . .
C28 C 0.6910(3) 0.3363(2) 0.68035(10) 0.0812(8) Uani 1 1 d . . . . .
C29 C 0.69340(19) 0.50757(17) 0.66164(7) 0.0626(6) Uani 1 1 d . . . . .
H29 H 0.662321 0.561837 0.649444 0.075 Uiso 1 1 calc R U . . .
C30 C 0.6464(2) 0.4175(2) 0.66265(9) 0.0724(7) Uani 1 1 d . . . . .
H30 H 0.583423 0.411681 0.651145 0.087 Uiso 1 1 calc R U . . .
C31 C 0.6391(4) 0.2380(3) 0.68028(16) 0.1277(16) Uani 1 1 d . . . . .
H31A H 0.578691 0.243147 0.696200 0.191 Uiso 1 1 calc R U . . .
H31B H 0.680556 0.189391 0.693525 0.191 Uiso 1 1 calc R U . . .
H31C H 0.625024 0.218854 0.651063 0.191 Uiso 1 1 calc R U . . .
C32 C 0.7883(2) 0.6451(2) 0.83967(8) 0.0759(7) Uani 1 1 d . . . . .
H32A H 0.836930 0.595823 0.845745 0.114 Uiso 1 1 calc R U . . .
H32B H 0.729502 0.631096 0.855740 0.114 Uiso 1 1 calc R U . . .
H32C H 0.813044 0.708561 0.847846 0.114 Uiso 1 1 calc R U . . .

loop_
_atom_site_aniso_label
_atom_site_aniso_U_11
_atom_site_aniso_U_22
_atom_site_aniso_U_33
_atom_site_aniso_U_23
_atom_site_aniso_U_13
_atom_site_aniso_U_12
S1 0.0668(3) 0.0587(3) 0.0509(3) -0.0019(2) 0.0112(2) -0.0097(2)
O1 0.1053(14) 0.0672(10) 0.0506(9) 0.0063(7) 0.0114(8) -0.0131(9)
O2 0.0604(10) 0.1020(15) 0.0845(13) -0.0130(11) 0.0195(9) -0.0098(9)
O3 0.0996(18) 0.0727(13) 0.197(3) -0.0401(17) -0.0014(19) -0.0135(12)
N1 0.0564(9) 0.0498(9) 0.0514(9) -0.0007(7) 0.0019(7) -0.0069(8)
N2 0.0639(11) 0.0580(10) 0.0492(9) 0.0030(8) 0.0002(8) -0.0081(9)
N3 0.0589(11) 0.0609(11) 0.0697(12) -0.0044(9) -0.0035(9) -0.0142(9)
C1 0.0547(11) 0.0483(10) 0.0490(11) -0.0021(8) 0.0006(8) -0.0116(8)
C2 0.0627(12) 0.0507(11) 0.0506(11) -0.0042(9) 0.0012(9) -0.0106(9)
C3 0.0666(13) 0.0748(15) 0.0475(12) 0.0001(10) 0.0041(10) -0.0052(11)
C4 0.0707(16) 0.0817(18) 0.0909(19) 0.0147(15) 0.0163(14) -0.0156(14)
C5 0.0716(19) 0.123(3) 0.127(3) 0.029(2) 0.024(2) -0.021(2)
C6 0.0657(17) 0.164(4) 0.096(2) 0.025(3) 0.0177(17) -0.001(2)
C7 0.086(2) 0.162(4) 0.108(3) -0.026(3) 0.017(2) 0.034(3)
C8 0.0817(19) 0.104(2) 0.104(3) -0.028(2) 0.0130(17) 0.0066(17)
C9 0.0595(12) 0.0586(12) 0.0502(11) 0.0031(9) 0.0012(9) -0.0054(10)
C10 0.0669(15) 0.0564(13) 0.112(2) 0.0166(14) -0.0095(15) -0.0062(12)
C11 0.089(2) 0.0686(18) 0.171(4) 0.040(2) -0.010(2) 0.0006(16)
C12 0.096(2) 0.091(2) 0.124(3) 0.038(2) 0.002(2) 0.0196(19)
C13 0.0777(18) 0.121(3) 0.0797(19) 0.0127(18) -0.0189(14) 0.0144(18)
C14 0.0701(15) 0.0838(17) 0.0693(16) 0.0025(13) -0.0132(12) -0.0092(13)
C15 0.0613(12) 0.0522(11) 0.0519(11) -0.0003(9) -0.0003(9) -0.0048(9)
C16 0.0568(12) 0.0664(14) 0.0503(11) 0.0044(10) -0.0031(9) -0.0059(10)
C17 0.0639(14) 0.0850(18) 0.0689(16) 0.0050(13) -0.0081(11) 0.0021(13)
C18 0.0564(14) 0.121(3) 0.0709(16) 0.0095(16) -0.0132(12) -0.0097(15)
C19 0.0683(15) 0.099(2) 0.0510(12) 0.0038(13) -0.0026(11) -0.0279(14)
C20 0.0690(15) 0.0751(16) 0.0571(13) -0.0006(11) -0.0007(11) -0.0243(12)
C21 0.091(2) 0.0751(18) 0.098(2) -0.0141(16) 0.0036(17) -0.0294(16)
C22 0.116(3) 0.090(2) 0.113(3) -0.021(2) 0.009(2) -0.050(2)
C23 0.114(3) 0.129(3) 0.086(2) -0.015(2) 0.006(2) -0.073(3)
C24 0.0801(19) 0.137(3) 0.0644(16) -0.0016(18) -0.0033(15) -0.049(2)
C25 0.0723(14) 0.0514(11) 0.0447(11) -0.0053(9) 0.0043(10) 0.0003(10)
C26 0.0881(18) 0.0632(14) 0.0683(15) -0.0062(11) -0.0034(13) 0.0109(13)
C27 0.127(3) 0.0529(13) 0.0761(17) 0.0035(12) 0.0012(17) 0.0128(15)
C28 0.112(2) 0.0575(14) 0.0740(16) -0.0068(12) 0.0083(16) -0.0124(15)
C29 0.0756(15) 0.0581(12) 0.0540(12) -0.0048(9) -0.0006(10) -0.0016(11)
C30 0.0818(17) 0.0674(15) 0.0682(15) -0.0111(11) 0.0011(13) -0.0129(13)
C31 0.178(4) 0.0654(18) 0.140(3) -0.002(2) 0.004(3) -0.036(2)
C32 0.0855(18) 0.0898(18) 0.0524(13) 0.0077(12) -0.0041(12) -0.0133(15)

loop_
_atom_type_symbol
_atom_type_description
_atom_type_scat_dispersion_real
_atom_type_scat_dispersion_imag
_atom_type_scat_source
C C 0.0181 0.0091 'International Tables Vol C Tables 4.2.6.8 and 6.1.1.4'
H H 0.0000 0.0000 'International Tables Vol C Tables 4.2.6.8 and 6.1.1.4'
N N 0.0311 0.0180 'International Tables Vol C Tables 4.2.6.8 and 6.1.1.4'
O O 0.0492 0.0322 'International Tables Vol C Tables 4.2.6.8 and 6.1.1.4'
S S 0.3331 0.5567 'International Tables Vol C Tables 4.2.6.8 and 6.1.1.4'

loop_
_geom_angle_atom_site_label_1
_geom_angle_atom_site_label_2
_geom_angle_atom_site_label_3
_geom_angle
_geom_angle_site_symmetry_1
_geom_angle_site_symmetry_3
_geom_angle_publ_flag
O1 S1 N1 106.76(10) . . ?
O1 S1 C25 107.26(11) . . ?
O2 S1 O1 120.65(12) . . ?
O2 S1 N1 106.15(11) . . ?
O2 S1 C25 108.31(13) . . ?
N1 S1 C25 107.00(10) . . ?
C21 O3 H3 109.5 . . ?
C1 N1 S1 119.39(13) . . ?
C15 N1 S1 117.34(14) . . ?
C15 N1 C1 110.11(16) . . ?
C2 N2 C32 115.1(2) . . ?
C15 N2 C2 106.99(17) . . ?
C15 N2 C32 114.77(19) . . ?
C16 N3 C20 117.9(2) . . ?
N1 C1 H1 109.1 . . ?
N1 C1 C2 101.39(17) . . ?
N1 C1 C9 115.09(17) . . ?
C2 C1 H1 109.1 . . ?
C9 C1 H1 109.1 . . ?
C9 C1 C2 112.66(18) . . ?
N2 C2 C1 101.50(18) . . ?
N2 C2 H2 109.5 . . ?
N2 C2 C3 114.58(19) . . ?
C1 C2 H2 109.5 . . ?
C3 C2 C1 112.05(18) . . ?
C3 C2 H2 109.5 . . ?
C4 C3 C2 121.1(2) . . ?
C8 C3 C2 120.5(3) . . ?
C8 C3 C4 118.4(3) . . ?
C3 C4 H4 119.9 . . ?
C3 C4 C5 120.2(3) . . ?
C5 C4 H4 119.9 . . ?
C4 C5 H5 119.0 . . ?
C6 C5 C4 121.9(4) . . ?
C6 C5 H5 119.0 . . ?
C5 C6 H6 120.5 . . ?
C5 C6 C7 119.1(3) . . ?
C7 C6 H6 120.5 . . ?
C6 C7 H7 120.1 . . ?
C6 C7 C8 119.9(4) . . ?
C8 C7 H7 120.1 . . ?
C3 C8 C7 120.5(4) . . ?
C3 C8 H8 119.7 . . ?
C7 C8 H8 119.7 . . ?
C10 C9 C1 121.6(2) . . ?
C10 C9 C14 117.7(2) . . ?
C14 C9 C1 120.6(2) . . ?
C9 C10 H10 119.4 . . ?
C9 C10 C11 121.3(3) . . ?
C11 C10 H10 119.4 . . ?
C10 C11 H11 119.9 . . ?
C12 C11 C10 120.2(3) . . ?
C12 C11 H11 119.9 . . ?
C11 C12 H12 120.1 . . ?
C13 C12 C11 119.9(3) . . ?
C13 C12 H12 120.1 . . ?
C12 C13 H13 119.9 . . ?
C12 C13 C14 120.3(3) . . ?
C14 C13 H13 119.9 . . ?
C9 C14 C13 120.7(3) . . ?
C9 C14 H14 119.7 . . ?
C13 C14 H14 119.7 . . ?
N1 C15 H15 109.0 . . ?
N1 C15 C16 109.34(17) . . ?
N2 C15 N1 102.80(17) . . ?
N2 C15 H15 109.0 . . ?
N2 C15 C16 117.44(18) . . ?
C16 C15 H15 109.0 . . ?
N3 C16 C15 117.7(2) . . ?
N3 C16 C17 122.3(2) . . ?
C17 C16 C15 119.9(2) . . ?
C16 C17 H17 120.4 . . ?
C18 C17 C16 119.1(3) . . ?
C18 C17 H17 120.4 . . ?
C17 C18 H18 119.7 . . ?
C17 C18 C19 120.5(3) . . ?
C19 C18 H18 119.7 . . ?
C18 C19 C20 115.9(2) . . ?
C18 C19 C24 124.8(3) . . ?
C20 C19 C24 119.3(3) . . ?
N3 C20 C19 124.2(3) . . ?
N3 C20 C21 116.7(3) . . ?
C19 C20 C21 119.1(2) . . ?
O3 C21 C20 118.6(2) . . ?
O3 C21 C22 121.4(4) . . ?
C22 C21 C20 120.0(4) . . ?
C21 C22 H22 119.9 . . ?
C21 C22 C23 120.2(4) . . ?
C23 C22 H22 119.9 . . ?
C22 C23 H23 119.0 . . ?
C24 C23 C22 122.0(3) . . ?
C24 C23 H23 119.0 . . ?
C19 C24 H24 120.3 . . ?
C23 C24 C19 119.4(3) . . ?
C23 C24 H24 120.3 . . ?
C26 C25 S1 120.6(2) . . ?
C29 C25 S1 119.42(18) . . ?
C29 C25 C26 120.0(2) . . ?
C25 C26 H26 120.5 . . ?
C27 C26 C25 119.0(3) . . ?
C27 C26 H26 120.5 . . ?
C26 C27 H27 119.2 . . ?
C28 C27 C26 121.5(3) . . ?
C28 C27 H27 119.2 . . ?
C27 C28 C31 121.1(3) . . ?
C30 C28 C27 118.7(3) . . ?
C30 C28 C31 120.2(3) . . ?
C25 C29 H29 120.1 . . ?
C25 C29 C30 119.7(2) . . ?
C30 C29 H29 120.1 . . ?
C28 C30 C29 121.1(3) . . ?
C28 C30 H30 119.4 . . ?
C29 C30 H30 119.4 . . ?
C28 C31 H31A 109.5 . . ?
C28 C31 H31B 109.5 . . ?
C28 C31 H31C 109.5 . . ?
H31A C31 H31B 109.5 . . ?
H31A C31 H31C 109.5 . . ?
H31B C31 H31C 109.5 . . ?
N2 C32 H32A 109.5 . . ?
N2 C32 H32B 109.5 . . ?
N2 C32 H32C 109.5 . . ?
H32A C32 H32B 109.5 . . ?
H32A C32 H32C 109.5 . . ?
H32B C32 H32C 109.5 . . ?

loop_
_geom_bond_atom_site_label_1
_geom_bond_atom_site_label_2
_geom_bond_distance
_geom_bond_site_symmetry_2
_geom_bond_publ_flag
S1 O1 1.4241(19) . ?
S1 O2 1.423(2) . ?
S1 N1 1.6344(18) . ?
S1 C25 1.760(2) . ?
O3 H3 0.8200 . ?
O3 C21 1.349(4) . ?
N1 C1 1.484(3) . ?
N1 C15 1.481(3) . ?
N2 C2 1.458(3) . ?
N2 C15 1.456(3) . ?
N2 C32 1.463(3) . ?
N3 C16 1.316(3) . ?
N3 C20 1.359(3) . ?
C1 H1 0.9800 . ?
C1 C2 1.539(3) . ?
C1 C9 1.499(3) . ?
C2 H2 0.9800 . ?
C2 C3 1.512(3) . ?
C3 C4 1.374(4) . ?
C3 C8 1.373(4) . ?
C4 H4 0.9300 . ?
C4 C5 1.380(4) . ?
C5 H5 0.9300 . ?
C5 C6 1.334(6) . ?
C6 H6 0.9300 . ?
C6 C7 1.379(6) . ?
C7 H7 0.9300 . ?
C7 C8 1.394(5) . ?
C8 H8 0.9300 . ?
C9 C10 1.373(4) . ?
C9 C14 1.382(3) . ?
C10 H10 0.9300 . ?
C10 C11 1.375(4) . ?
C11 H11 0.9300 . ?
C11 C12 1.365(5) . ?
C12 H12 0.9300 . ?
C12 C13 1.350(5) . ?
C13 H13 0.9300 . ?
C13 C14 1.388(5) . ?
C14 H14 0.9300 . ?
C15 H15 0.9800 . ?
C15 C16 1.525(3) . ?
C16 C17 1.405(4) . ?
C17 H17 0.9300 . ?
C17 C18 1.375(4) . ?
C18 H18 0.9300 . ?
C18 C19 1.390(5) . ?
C19 C20 1.406(4) . ?
C19 C24 1.416(4) . ?
C20 C21 1.417(4) . ?
C21 C22 1.359(4) . ?
C22 H22 0.9300 . ?
C22 C23 1.390(6) . ?
C23 H23 0.9300 . ?
C23 C24 1.345(6) . ?
C24 H24 0.9300 . ?
C25 C26 1.386(4) . ?
C25 C29 1.382(3) . ?
C26 H26 0.9300 . ?
C26 C27 1.384(4) . ?
C27 H27 0.9300 . ?
C27 C28 1.376(5) . ?
C28 C30 1.373(4) . ?
C28 C31 1.512(4) . ?
C29 H29 0.9300 . ?
C29 C30 1.382(4) . ?
C30 H30 0.9300 . ?
C31 H31A 0.9600 . ?
C31 H31B 0.9600 . ?
C31 H31C 0.9600 . ?
C32 H32A 0.9600 . ?
C32 H32B 0.9600 . ?
C32 H32C 0.9600 . ?

loop_
_geom_torsion_atom_site_label_1
_geom_torsion_atom_site_label_2
_geom_torsion_atom_site_label_3
_geom_torsion_atom_site_label_4
_geom_torsion
_geom_torsion_site_symmetry_1
_geom_torsion_site_symmetry_2
_geom_torsion_site_symmetry_3
_geom_torsion_site_symmetry_4
_geom_torsion_publ_flag
S1 N1 C1 C2 157.51(14) . . . . ?
S1 N1 C1 C9 -80.6(2) . . . . ?
S1 N1 C15 N2 -133.68(15) . . . . ?
S1 N1 C15 C16 100.82(18) . . . . ?
S1 C25 C26 C27 177.3(2) . . . . ?
S1 C25 C29 C30 -176.8(2) . . . . ?
O1 S1 N1 C1 52.64(17) . . . . ?
O1 S1 N1 C15 -170.00(15) . . . . ?
O1 S1 C25 C26 154.4(2) . . . . ?
O1 S1 C25 C29 -28.4(2) . . . . ?
O2 S1 N1 C1 -177.46(16) . . . . ?
O2 S1 N1 C15 -40.09(18) . . . . ?
O2 S1 C25 C26 22.7(2) . . . . ?
O2 S1 C25 C29 -160.07(19) . . . . ?
O3 C21 C22 C23 178.6(4) . . . . ?
N1 S1 C25 C26 -91.3(2) . . . . ?
N1 S1 C25 C29 85.9(2) . . . . ?
N1 C1 C2 N2 -35.21(19) . . . . ?
N1 C1 C2 C3 -157.92(18) . . . . ?
N1 C1 C9 C10 -46.9(3) . . . . ?
N1 C1 C9 C14 138.3(2) . . . . ?
N1 C15 C16 N3 63.5(3) . . . . ?
N1 C15 C16 C17 -115.7(2) . . . . ?
N2 C2 C3 C4 -43.2(3) . . . . ?
N2 C2 C3 C8 139.6(3) . . . . ?
N2 C15 C16 N3 -53.0(3) . . . . ?
N2 C15 C16 C17 127.8(2) . . . . ?
N3 C16 C17 C18 1.1(4) . . . . ?
N3 C20 C21 O3 0.7(5) . . . . ?
N3 C20 C21 C22 178.0(3) . . . . ?
C1 N1 C15 N2 7.4(2) . . . . ?
C1 N1 C15 C16 -118.12(19) . . . . ?
C1 C2 C3 C4 71.8(3) . . . . ?
C1 C2 C3 C8 -105.4(3) . . . . ?
C1 C9 C10 C11 -173.8(3) . . . . ?
C1 C9 C14 C13 174.2(3) . . . . ?
C2 N2 C15 N1 -31.4(2) . . . . ?
C2 N2 C15 C16 88.7(2) . . . . ?
C2 C1 C9 C10 68.7(3) . . . . ?
C2 C1 C9 C14 -106.1(2) . . . . ?
C2 C3 C4 C5 -177.3(3) . . . . ?
C2 C3 C8 C7 176.6(3) . . . . ?
C3 C4 C5 C6 1.2(6) . . . . ?
C4 C3 C8 C7 -0.7(5) . . . . ?
C4 C5 C6 C7 -1.5(7) . . . . ?
C5 C6 C7 C8 0.7(7) . . . . ?
C6 C7 C8 C3 0.4(6) . . . . ?
C8 C3 C4 C5 -0.1(5) . . . . ?
C9 C1 C2 N2 -158.79(17) . . . . ?
C9 C1 C2 C3 78.5(2) . . . . ?
C9 C10 C11 C12 -0.9(6) . . . . ?
C10 C9 C14 C13 -0.8(4) . . . . ?
C10 C11 C12 C13 0.2(7) . . . . ?
C11 C12 C13 C14 0.1(6) . . . . ?
C12 C13 C14 C9 0.2(5) . . . . ?
C14 C9 C10 C11 1.2(5) . . . . ?
C15 N1 C1 C2 17.4(2) . . . . ?
C15 N1 C1 C9 139.25(18) . . . . ?
C15 N2 C2 C1 42.4(2) . . . . ?
C15 N2 C2 C3 163.38(18) . . . . ?
C15 C16 C17 C18 -179.8(2) . . . . ?
C16 N3 C20 C19 0.8(4) . . . . ?
C16 N3 C20 C21 -178.0(2) . . . . ?
C16 C17 C18 C19 -0.7(4) . . . . ?
C17 C18 C19 C20 0.4(4) . . . . ?
C17 C18 C19 C24 178.7(3) . . . . ?
C18 C19 C20 N3 -0.5(4) . . . . ?
C18 C19 C20 C21 178.3(3) . . . . ?
C18 C19 C24 C23 -177.7(3) . . . . ?
C19 C20 C21 O3 -178.2(3) . . . . ?
C19 C20 C21 C22 -0.8(5) . . . . ?
C20 N3 C16 C15 179.7(2) . . . . ?
C20 N3 C16 C17 -1.1(3) . . . . ?
C20 C19 C24 C23 0.6(4) . . . . ?
C20 C21 C22 C23 1.4(6) . . . . ?
C21 C22 C23 C24 -0.9(6) . . . . ?
C22 C23 C24 C19 -0.1(5) . . . . ?
C24 C19 C20 N3 -178.9(2) . . . . ?
C24 C19 C20 C21 -0.1(4) . . . . ?
C25 S1 N1 C1 -61.95(17) . . . . ?
C25 S1 N1 C15 75.41(17) . . . . ?
C25 C26 C27 C28 -0.9(4) . . . . ?
C25 C29 C30 C28 -0.2(4) . . . . ?
C26 C25 C29 C30 0.4(4) . . . . ?
C26 C27 C28 C30 1.1(5) . . . . ?
C26 C27 C28 C31 179.3(3) . . . . ?
C27 C28 C30 C29 -0.5(4) . . . . ?
C29 C25 C26 C27 0.1(4) . . . . ?
C31 C28 C30 C29 -178.7(3) . . . . ?
C32 N2 C2 C1 171.24(19) . . . . ?
C32 N2 C2 C3 -67.8(3) . . . . ?
C32 N2 C15 N1 -160.4(2) . . . . ?
C32 N2 C15 C16 -40.3(3) . . . . ?
